data_4080546
loop_
_publ_author_name
'Mahdi, Tayseer'
'del Castillo, Jon Nathaniel'
'Stephan, Douglas W.'

_publ_section_title
;
 Metal-Free Hydrogenation ofN-Based Heterocycles
;
_journal_issue 6
_journal_name_full Organometallics
_journal_page_first 1971
_journal_paper_doi 10.1021/om4000727
_journal_volume 32
_journal_year 2013
_chemical_formula_sum 'C34 H30 B F15 N'
_chemical_formula_weight 748.40
_chemical_name_systematic
; 
 ? 
;
_space_group_IT_number 2
_symmetry_cell_setting triclinic
_symmetry_space_group_name_Hall '-P 1'
_symmetry_space_group_name_H-M 'P -1'
_atom_sites_solution_hydrogens geom
_atom_sites_solution_primary direct
_atom_sites_solution_secondary difmap
_audit_creation_method SHELXL-97
_cell_angle_alpha 70.523(2)
_cell_angle_beta 88.868(2)
_cell_angle_gamma 86.934(2)
_cell_formula_units_Z 2
_cell_length_a 10.7250(6)
_cell_length_b 11.2916(7)
_cell_length_c 13.6756(8)
_cell_measurement_temperature 150(2)
_cell_volume 1559.14(16)
_computing_structure_refinement 'SHELXL-97 (Sheldrick, 2008)'
_computing_structure_solution 'SHELXS-97 (Sheldrick, 2008)'
_diffrn_ambient_temperature 150(2)
_diffrn_measured_fraction_theta_full 0.998
_diffrn_measured_fraction_theta_max 0.998
_diffrn_radiation_monochromator graphite
_diffrn_radiation_source 'fine-focus sealed tube'
_diffrn_radiation_type MoK\a
_diffrn_radiation_wavelength 0.71073
_diffrn_reflns_av_R_equivalents 0.0233
_diffrn_reflns_av_sigmaI/netI 0.0197
_diffrn_reflns_limit_h_max 12
_diffrn_reflns_limit_h_min -12
_diffrn_reflns_limit_k_max 13
_diffrn_reflns_limit_k_min -13
_diffrn_reflns_limit_l_max 16
_diffrn_reflns_limit_l_min -16
_diffrn_reflns_number 22650
_diffrn_reflns_theta_full 25.00
_diffrn_reflns_theta_max 25.00
_diffrn_reflns_theta_min 1.90
_exptl_absorpt_coefficient_mu 0.155
_exptl_absorpt_correction_T_max 0.9847
_exptl_absorpt_correction_T_min 0.9697
_exptl_absorpt_correction_type multi-scan
_exptl_absorpt_process_details sadabs
_exptl_crystal_density_diffrn 1.594
_exptl_crystal_density_method 'not measured'
_exptl_crystal_F_000 762
_exptl_crystal_size_max 0.20
_exptl_crystal_size_mid 0.20
_exptl_crystal_size_min 0.10
_refine_diff_density_max 0.454
_refine_diff_density_min -0.455
_refine_diff_density_rms 0.045
_refine_ls_extinction_method none
_refine_ls_goodness_of_fit_ref 0.926
_refine_ls_hydrogen_treatment mixed
_refine_ls_matrix_type full
_refine_ls_number_parameters 460
_refine_ls_number_reflns 5479
_refine_ls_number_restraints 0
_refine_ls_restrained_S_all 0.926
_refine_ls_R_factor_all 0.0442
_refine_ls_R_factor_gt 0.0371
_refine_ls_shift/su_max 0.000
_refine_ls_shift/su_mean 0.000
_refine_ls_structure_factor_coef Fsqd
_refine_ls_weighting_details 'calc w=1/[\s^2^(Fo^2^)+(0.0595P)^2^+1.1931P] where P=(Fo^2^+2Fc^2^)/3'
_refine_ls_weighting_scheme calc
_refine_ls_wR_factor_gt 0.0994
_refine_ls_wR_factor_ref 0.1066
_reflns_number_gt 4703
_reflns_number_total 5479
_reflns_threshold_expression >2sigma(I)
_cod_data_source_file om4000727_si_003.cif
_cod_data_source_block tm058_0m
_cod_original_sg_symbol_H-M P-1
_cod_database_code 4080546

loop_
_symmetry_equiv_pos_as_xyz
'x, y, z'
'-x, -y, -z'

loop_
_atom_site_label
_atom_site_type_symbol
_atom_site_fract_x
_atom_site_fract_y
_atom_site_fract_z
_atom_site_U_iso_or_equiv
_atom_site_adp_type
_atom_site_occupancy
_atom_site_symmetry_multiplicity
_atom_site_calc_flag
_atom_site_refinement_flags
F1 F -0.00982(9) 0.73538(11) 0.70651(8) 0.0334(3) Uani 1 1 d .
F2 F -0.16202(10) 0.74475(12) 0.85686(9) 0.0417(3) Uani 1 1 d .
F3 F -0.08418(12) 0.66251(12) 1.05711(9) 0.0462(3) Uani 1 1 d .
F4 F 0.15392(11) 0.56560(12) 1.10208(8) 0.0438(3) Uani 1 1 d .
F5 F 0.31015(10) 0.55457(11) 0.95406(8) 0.0346(3) Uani 1 1 d .
F6 F 0.05951(10) 0.56320(10) 0.61458(9) 0.0364(3) Uani 1 1 d .
F7 F 0.01106(12) 0.33447(12) 0.62246(10) 0.0476(3) Uani 1 1 d .
F8 F 0.15497(14) 0.13212(11) 0.73806(11) 0.0529(4) Uani 1 1 d .
F9 F 0.34706(13) 0.16850(10) 0.85132(10) 0.0477(3) Uani 1 1 d .
F10 F 0.39648(11) 0.39533(10) 0.84726(9) 0.0383(3) Uani 1 1 d .
F11 F 0.16792(10) 0.90782(9) 0.68516(8) 0.0306(2) Uani 1 1 d .
F12 F 0.11601(10) 1.07880(10) 0.50363(9) 0.0379(3) Uani 1 1 d .
F13 F 0.13953(11) 1.02096(11) 0.32594(9) 0.0445(3) Uani 1 1 d .
F14 F 0.23302(11) 0.78851(11) 0.33529(8) 0.0383(3) Uani 1 1 d .
F15 F 0.29214(10) 0.61667(9) 0.51547(8) 0.0289(2) Uani 1 1 d .
N1 N 0.40525(12) 0.65526(13) 0.75276(11) 0.0211(3) Uani 1 1 d .
H1C H 0.4177 0.5931 0.8169 0.025 Uiso 1 1 calc R
C1 C 0.16376(15) 0.65319(15) 0.81902(13) 0.0216(4) Uani 1 1 d .
C2 C 0.03887(16) 0.69628(16) 0.80249(14) 0.0255(4) Uani 1 1 d .
C3 C -0.04339(16) 0.70116(17) 0.87995(15) 0.0290(4) Uani 1 1 d .
C4 C -0.00486(18) 0.65979(18) 0.98114(15) 0.0315(4) Uani 1 1 d .
C5 C 0.11513(18) 0.61156(18) 1.00340(14) 0.0303(4) Uani 1 1 d .
C6 C 0.19464(16) 0.60864(16) 0.92347(14) 0.0254(4) Uani 1 1 d .
C7 C 0.23577(16) 0.49568(16) 0.72570(13) 0.0225(4) Uani 1 1 d .
C8 C 0.13609(17) 0.46954(17) 0.67339(14) 0.0267(4) Uani 1 1 d .
C9 C 0.10770(18) 0.35060(18) 0.67680(15) 0.0318(4) Uani 1 1 d .
C10 C 0.1797(2) 0.24786(18) 0.73524(15) 0.0343(5) Uani 1 1 d .
C11 C 0.27705(19) 0.26685(17) 0.79082(14) 0.0322(4) Uani 1 1 d .
C12 C 0.30115(17) 0.38772(17) 0.78597(14) 0.0269(4) Uani 1 1 d .
C13 C 0.22707(15) 0.74879(16) 0.61224(13) 0.0213(4) Uani 1 1 d .
C14 C 0.18377(15) 0.87101(16) 0.60099(14) 0.0242(4) Uani 1 1 d .
C15 C 0.15622(16) 0.96270(16) 0.50737(15) 0.0281(4) Uani 1 1 d .
C16 C 0.16936(16) 0.93446(18) 0.41719(14) 0.0299(4) Uani 1 1 d .
C17 C 0.21481(16) 0.81667(18) 0.42256(13) 0.0277(4) Uani 1 1 d .
C18 C 0.24311(15) 0.72837(16) 0.51793(13) 0.0238(4) Uani 1 1 d .
C19 C 0.42788(16) 0.77756(17) 0.77448(14) 0.0258(4) Uani 1 1 d .
H13 H 0.3454 0.8079 0.7950 0.031 Uiso 1 1 calc R
C20 C 0.51596(18) 0.75345(19) 0.86711(15) 0.0325(4) Uani 1 1 d .
H14A H 0.4835 0.6867 0.9280 0.039 Uiso 1 1 calc R
H14B H 0.5996 0.7243 0.8500 0.039 Uiso 1 1 calc R
C21 C 0.5263(2) 0.8739(2) 0.89331(17) 0.0425(5) Uani 1 1 d .
H15A H 0.4433 0.9008 0.9136 0.051 Uiso 1 1 calc R
H15B H 0.5837 0.8577 0.9527 0.051 Uiso 1 1 calc R
C22 C 0.5749(2) 0.9778(2) 0.80055(18) 0.0426(5) Uani 1 1 d .
H16A H 0.6609 0.9539 0.7839 0.051 Uiso 1 1 calc R
H16B H 0.5778 1.0561 0.8177 0.051 Uiso 1 1 calc R
C23 C 0.49152(19) 1.00070(19) 0.70700(18) 0.0394(5) Uani 1 1 d .
H17A H 0.5286 1.0647 0.6467 0.047 Uiso 1 1 calc R
H17B H 0.4091 1.0356 0.7211 0.047 Uiso 1 1 calc R
C24 C 0.47191(17) 0.88274(17) 0.67842(15) 0.0291(4) Uani 1 1 d .
H18 H 0.4012 0.9047 0.6279 0.035 Uiso 1 1 calc R
C25 C 0.58180(17) 0.83975(18) 0.62498(15) 0.0317(4) Uani 1 1 d .
H19A H 0.6531 0.8106 0.6734 0.038 Uiso 1 1 calc R
H19B H 0.6083 0.9104 0.5643 0.038 Uiso 1 1 calc R
C26 C 0.54148(16) 0.73219(18) 0.58993(14) 0.0281(4) Uani 1 1 d .
H20 H 0.4651 0.7639 0.5463 0.034 Uiso 1 1 calc R
C27 C 0.63814(18) 0.6879(2) 0.52336(15) 0.0360(5) Uani 1 1 d .
H21A H 0.5969 0.6351 0.4898 0.043 Uiso 1 1 calc R
H21B H 0.6680 0.7624 0.4678 0.043 Uiso 1 1 calc R
C28 C 0.75010(18) 0.6131(2) 0.58454(16) 0.0383(5) Uani 1 1 d .
H1A H 0.8047 0.5811 0.5387 0.046 Uiso 1 1 calc R
H1B H 0.7991 0.6686 0.6102 0.046 Uiso 1 1 calc R
C29 C 0.70746(19) 0.5039(2) 0.67533(16) 0.0375(5) Uani 1 1 d .
H2A H 0.7810 0.4579 0.7159 0.045 Uiso 1 1 calc R
H2B H 0.6642 0.4450 0.6494 0.045 Uiso 1 1 calc R
C30 C 0.61908(17) 0.55066(19) 0.74516(14) 0.0310(4) Uani 1 1 d .
H3A H 0.6625 0.6083 0.7724 0.037 Uiso 1 1 calc R
H3B H 0.5929 0.4785 0.8048 0.037 Uiso 1 1 calc R
C31 C 0.50412(15) 0.61972(17) 0.68278(13) 0.0239(4) Uani 1 1 d .
H4 H 0.4657 0.5594 0.6542 0.029 Uiso 1 1 calc R
B1 B 0.25771(17) 0.64074(18) 0.72435(15) 0.0215(4) Uani 1 1 d .
C102 C 0.1214(8) 0.8975(6) 0.0883(4) 0.154(3) Uani 1 1 d .
H10A H 0.1270 0.9379 0.1421 0.185 Uiso 1 1 calc R
H10B H 0.0749 0.8199 0.1169 0.185 Uiso 1 1 calc R
C101 C 0.0623(6) 0.9820(6) -0.0036(5) 0.164(4) Uani 1 1 d .
H10C H 0.1102 1.0591 -0.0276 0.197 Uiso 1 1 calc R
H10D H 0.0696 0.9422 -0.0581 0.197 Uiso 1 1 calc R
C103 C 0.2235(8) 0.8748(9) 0.0591(6) 0.210(4) Uani 1 1 d .
H10E H 0.2712 0.8175 0.1178 0.315 Uiso 1 1 calc R
H10F H 0.2670 0.9531 0.0299 0.315 Uiso 1 1 calc R
H10G H 0.2155 0.8353 0.0059 0.315 Uiso 1 1 calc R

loop_
_atom_site_aniso_label
_atom_site_aniso_U_11
_atom_site_aniso_U_22
_atom_site_aniso_U_33
_atom_site_aniso_U_23
_atom_site_aniso_U_13
_atom_site_aniso_U_12
F1 0.0221(5) 0.0481(7) 0.0277(6) -0.0100(5) -0.0030(4) 0.0020(5)
F2 0.0227(6) 0.0511(7) 0.0463(7) -0.0111(6) 0.0072(5) 0.0050(5)
F3 0.0449(7) 0.0567(8) 0.0379(7) -0.0177(6) 0.0217(5) -0.0058(6)
F4 0.0463(7) 0.0611(8) 0.0204(6) -0.0087(5) 0.0026(5) -0.0048(6)
F5 0.0261(6) 0.0484(7) 0.0238(5) -0.0054(5) -0.0026(4) 0.0029(5)
F6 0.0284(6) 0.0336(6) 0.0458(7) -0.0102(5) -0.0115(5) -0.0041(5)
F7 0.0460(7) 0.0483(7) 0.0556(8) -0.0235(6) -0.0057(6) -0.0209(6)
F8 0.0732(9) 0.0301(6) 0.0625(9) -0.0232(6) 0.0063(7) -0.0149(6)
F9 0.0657(9) 0.0242(6) 0.0488(7) -0.0074(5) -0.0065(6) 0.0076(6)
F10 0.0452(7) 0.0288(6) 0.0382(6) -0.0075(5) -0.0165(5) 0.0034(5)
F11 0.0337(6) 0.0265(5) 0.0344(6) -0.0142(5) -0.0008(5) 0.0014(4)
F12 0.0339(6) 0.0238(6) 0.0489(7) -0.0036(5) 0.0012(5) 0.0045(5)
F13 0.0429(7) 0.0426(7) 0.0321(6) 0.0077(5) -0.0019(5) 0.0055(5)
F14 0.0456(7) 0.0469(7) 0.0199(5) -0.0078(5) 0.0004(5) -0.0033(5)
F15 0.0353(6) 0.0286(5) 0.0240(5) -0.0110(4) 0.0012(4) 0.0015(4)
N1 0.0197(7) 0.0240(7) 0.0198(7) -0.0077(6) -0.0003(6) -0.0002(6)
C1 0.0219(8) 0.0207(8) 0.0239(9) -0.0092(7) 0.0008(7) -0.0032(7)
C2 0.0246(9) 0.0266(9) 0.0254(9) -0.0086(7) -0.0001(7) -0.0025(7)
C3 0.0202(9) 0.0290(9) 0.0376(11) -0.0110(8) 0.0051(8) -0.0018(7)
C4 0.0315(10) 0.0332(10) 0.0314(10) -0.0130(8) 0.0141(8) -0.0072(8)
C5 0.0364(10) 0.0327(10) 0.0215(9) -0.0082(8) 0.0028(8) -0.0073(8)
C6 0.0225(9) 0.0270(9) 0.0266(9) -0.0088(7) -0.0001(7) -0.0022(7)
C7 0.0238(8) 0.0250(9) 0.0197(8) -0.0087(7) 0.0058(7) -0.0027(7)
C8 0.0258(9) 0.0279(9) 0.0259(9) -0.0078(7) 0.0032(7) -0.0045(7)
C9 0.0319(10) 0.0368(11) 0.0310(10) -0.0155(8) 0.0057(8) -0.0134(8)
C10 0.0470(12) 0.0260(10) 0.0350(11) -0.0159(8) 0.0125(9) -0.0120(9)
C11 0.0427(11) 0.0240(9) 0.0279(10) -0.0071(8) 0.0068(8) 0.0023(8)
C12 0.0299(9) 0.0284(9) 0.0234(9) -0.0100(7) 0.0015(7) -0.0016(7)
C13 0.0154(8) 0.0243(9) 0.0240(9) -0.0075(7) -0.0013(6) -0.0030(6)
C14 0.0187(8) 0.0274(9) 0.0281(9) -0.0111(7) 0.0005(7) -0.0029(7)
C15 0.0180(9) 0.0225(9) 0.0396(11) -0.0050(8) 0.0003(7) -0.0005(7)
C16 0.0210(9) 0.0326(10) 0.0261(9) 0.0039(8) -0.0015(7) -0.0027(7)
C17 0.0230(9) 0.0371(10) 0.0217(9) -0.0076(8) 0.0006(7) -0.0051(8)
C18 0.0195(8) 0.0246(9) 0.0268(9) -0.0079(7) 0.0000(7) -0.0026(7)
C19 0.0206(8) 0.0290(9) 0.0317(10) -0.0151(8) -0.0004(7) -0.0020(7)
C20 0.0284(10) 0.0422(11) 0.0308(10) -0.0168(9) -0.0009(8) -0.0047(8)
C21 0.0374(11) 0.0564(14) 0.0459(12) -0.0325(11) 0.0001(9) -0.0085(10)
C22 0.0364(11) 0.0419(12) 0.0588(14) -0.0279(11) -0.0004(10) -0.0092(9)
C23 0.0298(10) 0.0315(11) 0.0572(13) -0.0146(10) 0.0001(9) -0.0066(8)
C24 0.0245(9) 0.0296(10) 0.0331(10) -0.0094(8) -0.0027(8) -0.0054(7)
C25 0.0228(9) 0.0357(10) 0.0342(10) -0.0077(8) 0.0012(8) -0.0059(8)
C26 0.0189(8) 0.0397(10) 0.0254(9) -0.0103(8) -0.0002(7) -0.0009(7)
C27 0.0271(10) 0.0549(13) 0.0268(10) -0.0149(9) 0.0045(8) -0.0038(9)
C28 0.0238(10) 0.0624(14) 0.0362(11) -0.0271(10) 0.0033(8) 0.0027(9)
C29 0.0296(10) 0.0519(13) 0.0352(11) -0.0222(10) -0.0043(8) 0.0130(9)
C30 0.0262(9) 0.0399(11) 0.0278(10) -0.0140(8) -0.0026(8) 0.0078(8)
C31 0.0190(8) 0.0321(9) 0.0231(9) -0.0130(7) -0.0001(7) 0.0016(7)
B1 0.0192(9) 0.0245(10) 0.0219(10) -0.0091(8) -0.0012(7) -0.0016(7)
C102 0.234(7) 0.169(5) 0.066(3) -0.034(3) 0.010(4) -0.112(6)
C101 0.254(10) 0.130(5) 0.089(3) 0.006(3) -0.059(6) -0.097(7)
C103 0.235(9) 0.263(10) 0.181(7) -0.123(7) 0.076(7) -0.157(8)

loop_
_atom_type_symbol
_atom_type_description
_atom_type_scat_dispersion_real
_atom_type_scat_dispersion_imag
_atom_type_scat_source
C C 0.0033 0.0016 'International Tables Vol C Tables 4.2.6.8 and 6.1.1.4'
H H 0.0000 0.0000 'International Tables Vol C Tables 4.2.6.8 and 6.1.1.4'
N N 0.0061 0.0033 'International Tables Vol C Tables 4.2.6.8 and 6.1.1.4'
B B 0.0013 0.0007 'International Tables Vol C Tables 4.2.6.8 and 6.1.1.4'
F F 0.0171 0.0103 'International Tables Vol C Tables 4.2.6.8 and 6.1.1.4'

loop_
_geom_angle_atom_site_label_1
_geom_angle_atom_site_label_2
_geom_angle_atom_site_label_3
_geom_angle
_geom_angle_site_symmetry_1
C19 N1 C31 114.61(13) .
C19 N1 B1 114.21(12) .
C31 N1 B1 115.13(12) .
C19 N1 H1C 103.6 .
C31 N1 H1C 103.6 .
B1 N1 H1C 103.6 .
C6 C1 C2 112.33(16) .
C6 C1 B1 124.42(15) .
C2 C1 B1 122.81(15) .
F1 C2 C3 115.03(15) .
F1 C2 C1 120.64(15) .
C3 C2 C1 124.33(17) .
F2 C3 C4 119.68(16) .
F2 C3 C2 120.31(17) .
C4 C3 C2 120.00(17) .
F3 C4 C3 120.58(17) .
F3 C4 C5 120.63(17) .
C3 C4 C5 118.76(17) .
F4 C5 C4 120.09(16) .
F4 C5 C6 120.51(17) .
C4 C5 C6 119.39(17) .
F5 C6 C5 114.77(15) .
F5 C6 C1 120.13(15) .
C5 C6 C1 125.09(17) .
C12 C7 C8 112.46(16) .
C12 C7 B1 125.61(15) .
C8 C7 B1 121.50(15) .
F6 C8 C9 115.09(16) .
F6 C8 C7 120.42(16) .
C9 C8 C7 124.49(17) .
F7 C9 C10 119.72(17) .
F7 C9 C8 120.41(18) .
C10 C9 C8 119.86(17) .
F8 C10 C11 120.74(18) .
F8 C10 C9 120.72(18) .
C11 C10 C9 118.54(17) .
F9 C11 C10 120.26(17) .
F9 C11 C12 120.16(18) .
C10 C11 C12 119.57(18) .
F10 C12 C11 114.68(16) .
F10 C12 C7 120.34(15) .
C11 C12 C7 124.98(17) .
C18 C13 C14 112.87(15) .
C18 C13 B1 123.38(15) .
C14 C13 B1 123.74(15) .
F11 C14 C15 115.14(15) .
F11 C14 C13 120.34(15) .
C15 C14 C13 124.52(17) .
F12 C15 C16 119.93(16) .
F12 C15 C14 120.54(17) .
C16 C15 C14 119.53(17) .
F13 C16 C17 120.67(17) .
F13 C16 C15 120.43(17) .
C17 C16 C15 118.89(16) .
F14 C17 C16 119.96(16) .
F14 C17 C18 120.49(17) .
C16 C17 C18 119.54(17) .
F15 C18 C17 115.45(15) .
F15 C18 C13 119.98(15) .
C17 C18 C13 124.56(16) .
C24 C19 C20 111.91(14) .
C24 C19 N1 113.05(14) .
C20 C19 N1 111.43(14) .
C24 C19 H13 106.7 .
C20 C19 H13 106.7 .
N1 C19 H13 106.7 .
C21 C20 C19 110.11(17) .
C21 C20 H14A 109.6 .
C19 C20 H14A 109.6 .
C21 C20 H14B 109.6 .
C19 C20 H14B 109.6 .
H14A C20 H14B 108.2 .
C22 C21 C20 110.42(17) .
C22 C21 H15A 109.6 .
C20 C21 H15A 109.6 .
C22 C21 H15B 109.6 .
C20 C21 H15B 109.6 .
H15A C21 H15B 108.1 .
C21 C22 C23 110.63(17) .
C21 C22 H16A 109.5 .
C23 C22 H16A 109.5 .
C21 C22 H16B 109.5 .
C23 C22 H16B 109.5 .
H16A C22 H16B 108.1 .
C22 C23 C24 114.11(17) .
C22 C23 H17A 108.7 .
C24 C23 H17A 108.7 .
C22 C23 H17B 108.7 .
C24 C23 H17B 108.7 .
H17A C23 H17B 107.6 .
C25 C24 C23 115.13(15) .
C25 C24 C19 112.44(15) .
C23 C24 C19 109.47(16) .
C25 C24 H18 106.4 .
C23 C24 H18 106.4 .
C19 C24 H18 106.4 .
C24 C25 C26 108.42(14) .
C24 C25 H19A 110.0 .
C26 C25 H19A 110.0 .
C24 C25 H19B 110.0 .
C26 C25 H19B 110.0 .
H19A C25 H19B 108.4 .
C25 C26 C31 111.10(15) .
C25 C26 C27 114.77(15) .
C31 C26 C27 109.58(16) .
C25 C26 H20 107.0 .
C31 C26 H20 107.0 .
C27 C26 H20 107.0 .
C28 C27 C26 113.66(16) .
C28 C27 H21A 108.8 .
C26 C27 H21A 108.8 .
C28 C27 H21B 108.8 .
C26 C27 H21B 108.8 .
H21A C27 H21B 107.7 .
C29 C28 C27 110.36(16) .
C29 C28 H1A 109.6 .
C27 C28 H1A 109.6 .
C29 C28 H1B 109.6 .
C27 C28 H1B 109.6 .
H1A C28 H1B 108.1 .
C28 C29 C30 110.56(17) .
C28 C29 H2A 109.5 .
C30 C29 H2A 109.5 .
C28 C29 H2B 109.5 .
C30 C29 H2B 109.5 .
H2A C29 H2B 108.1 .
C29 C30 C31 109.50(15) .
C29 C30 H3A 109.8 .
C31 C30 H3A 109.8 .
C29 C30 H3B 109.8 .
C31 C30 H3B 109.8 .
H3A C30 H3B 108.2 .
C26 C31 C30 111.10(14) .
C26 C31 N1 113.08(14) .
C30 C31 N1 111.42(14) .
C26 C31 H4 107.0 .
C30 C31 H4 107.0 .
N1 C31 H4 107.0 .
C13 B1 C7 113.51(14) .
C13 B1 C1 113.24(14) .
C7 B1 C1 102.44(13) .
C13 B1 N1 106.88(13) .
C7 B1 N1 110.88(13) .
C1 B1 N1 109.91(13) .
C103 C102 C101 103.9(6) .
C103 C102 H10A 111.0 .
C101 C102 H10A 111.0 .
C103 C102 H10B 111.0 .
C101 C102 H10B 111.0 .
H10A C102 H10B 109.0 .
C101 C101 C102 117.6(8) 2_575
C101 C101 H10C 107.9 2_575
C102 C101 H10C 107.9 .
C101 C101 H10D 107.9 2_575
C102 C101 H10D 107.9 .
H10C C101 H10D 107.2 .
C102 C103 H10E 109.5 .
C102 C103 H10F 109.5 .
H10E C103 H10F 109.5 .
C102 C103 H10G 109.5 .
H10E C103 H10G 109.5 .
H10F C103 H10G 109.5 .

loop_
_geom_bond_atom_site_label_1
_geom_bond_atom_site_label_2
_geom_bond_distance
_geom_bond_site_symmetry_2
F1 C2 1.344(2) .
F2 C3 1.344(2) .
F3 C4 1.337(2) .
F4 C5 1.340(2) .
F5 C6 1.361(2) .
F6 C8 1.344(2) .
F7 C9 1.342(2) .
F8 C10 1.335(2) .
F9 C11 1.343(2) .
F10 C12 1.359(2) .
F11 C14 1.353(2) .
F12 C15 1.343(2) .
F13 C16 1.335(2) .
F14 C17 1.342(2) .
F15 C18 1.351(2) .
N1 C19 1.538(2) .
N1 C31 1.540(2) .
N1 B1 1.666(2) .
N1 H1C 0.9300 .
C1 C6 1.387(2) .
C1 C2 1.397(2) .
C1 B1 1.663(2) .
C2 C3 1.379(3) .
C3 C4 1.369(3) .
C4 C5 1.369(3) .
C5 C6 1.381(3) .
C7 C12 1.385(3) .
C7 C8 1.395(2) .
C7 B1 1.661(2) .
C8 C9 1.378(3) .
C9 C10 1.375(3) .
C10 C11 1.370(3) .
C11 C12 1.382(3) .
C13 C18 1.390(2) .
C13 C14 1.392(2) .
C13 B1 1.636(2) .
C14 C15 1.377(3) .
C15 C16 1.376(3) .
C16 C17 1.371(3) .
C17 C18 1.380(3) .
C19 C24 1.534(3) .
C19 C20 1.537(2) .
C19 H13 1.0000 .
C20 C21 1.528(3) .
C20 H14A 0.9900 .
C20 H14B 0.9900 .
C21 C22 1.517(3) .
C21 H15A 0.9900 .
C21 H15B 0.9900 .
C22 C23 1.518(3) .
C22 H16A 0.9900 .
C22 H16B 0.9900 .
C23 C24 1.533(3) .
C23 H17A 0.9900 .
C23 H17B 0.9900 .
C24 C25 1.517(3) .
C24 H18 1.0000 .
C25 C26 1.531(3) .
C25 H19A 0.9900 .
C25 H19B 0.9900 .
C26 C31 1.531(2) .
C26 C27 1.538(3) .
C26 H20 1.0000 .
C27 C28 1.522(3) .
C27 H21A 0.9900 .
C27 H21B 0.9900 .
C28 C29 1.513(3) .
C28 H1A 0.9900 .
C28 H1B 0.9900 .
C29 C30 1.528(3) .
C29 H2A 0.9900 .
C29 H2B 0.9900 .
C30 C31 1.533(2) .
C30 H3A 0.9900 .
C30 H3B 0.9900 .
C31 H4 1.0000 .
C102 C103 1.202(10) .
C102 C101 1.434(8) .
C102 H10A 0.9900 .
C102 H10B 0.9900 .
C101 C101 1.388(14) 2_575
C101 H10C 0.9900 .
C101 H10D 0.9900 .
C103 H10E 0.9800 .
C103 H10F 0.9800 .
C103 H10G 0.9800 .
